data_2209682
loop_
_publ_author_name
'Harrison, William T. A.'

_publ_section_title
;
 [Y(HSeO~3~)(SeO~3~)(H~2~O)]&#x00B7;H~2~O
;
_journal_coeditor_code WM2020
_journal_issue 7
_journal_name_full 'Acta Crystallographica Section E'
_journal_page_first i152
_journal_page_last i154
_journal_paper_doi 10.1107/S1600536806023051
_journal_volume 62
_journal_year 2006
_chemical_formula_iupac '[Y (H Se O3) (Se O3) (H2 O)], H2 O'
_chemical_formula_structural '[Y (Se O3) (H Se O3) (H2 O)], H2 O'
_chemical_formula_sum 'H5 O8 Se2 Y'
_chemical_formula_weight 379.87
_chemical_name_systematic
;
aqua(hydrogen trioxoselenato)(trioxoselenato)yttrium(III) monohydrate
;
_space_group_IT_number 19
_symmetry_cell_setting orthorhombic
_symmetry_space_group_name_Hall 'P 2ac 2ab'
_symmetry_space_group_name_H-M 'P 21 21 21'
_atom_sites_solution_hydrogens difmap
_atom_sites_solution_primary direct
_atom_sites_solution_secondary difmap
_audit_creation_method SHELXL-97
_cell_angle_alpha 90.00
_cell_angle_beta 90.00
_cell_angle_gamma 90.00
_cell_formula_units_Z 4
_cell_length_a 6.5485(3)
_cell_length_b 6.8987(2)
_cell_length_c 16.2022(7)
_cell_measurement_reflns_used 1002
_cell_measurement_temperature 120(2)
_cell_measurement_theta_max 27.48
_cell_measurement_theta_min 2.91
_cell_volume 731.95(5)
_computing_cell_refinement 'SCALEPACK (Otwinowski & Minor, 1997)'
_computing_data_collection 'COLLECT (Nonius, 1998)'
_computing_data_reduction
;
SCALEPACK and DENZO (Otwinowski & Minor, 1997), and SORTAV (Blessing,
1995)
;
_computing_molecular_graphics 'ORTEP-3 (Farrugia, 1997) and ATOMS (Shape Software, 2005)'
_computing_publication_material SHELXL97
_computing_structure_refinement 'SHELXL97 (Sheldrick, 1997)'
_computing_structure_solution 'SHELXS97 (Sheldrick, 1997)'
_diffrn_ambient_temperature 120(2)
_diffrn_measured_fraction_theta_full 0.999
_diffrn_measured_fraction_theta_max 0.999
_diffrn_measurement_device_type 'Nonius KappaCCD'
_diffrn_measurement_method '\w and \f'
_diffrn_radiation_monochromator graphite
_diffrn_radiation_source 'fine-focus sealed tube'
_diffrn_radiation_type MoK\a
_diffrn_radiation_wavelength 0.71073
_diffrn_reflns_av_R_equivalents 0.0537
_diffrn_reflns_av_sigmaI/netI 0.0551
_diffrn_reflns_limit_h_max 8
_diffrn_reflns_limit_h_min -8
_diffrn_reflns_limit_k_max 8
_diffrn_reflns_limit_k_min -8
_diffrn_reflns_limit_l_max 15
_diffrn_reflns_limit_l_min -21
_diffrn_reflns_number 6897
_diffrn_reflns_theta_full 27.49
_diffrn_reflns_theta_max 27.49
_diffrn_reflns_theta_min 3.21
_diffrn_standards_number 0
_exptl_absorpt_coefficient_mu 17.915
_exptl_absorpt_correction_T_max 0.716
_exptl_absorpt_correction_T_min 0.188
_exptl_absorpt_correction_type multi-scan
_exptl_absorpt_process_details '(SADABS; Bruker, 1999)'
_exptl_crystal_colour colourless
_exptl_crystal_density_diffrn 3.447
_exptl_crystal_density_method 'not measured'
_exptl_crystal_description rod
_exptl_crystal_F_000 704
_exptl_crystal_size_max 0.14
_exptl_crystal_size_mid 0.03
_exptl_crystal_size_min 0.02
_refine_diff_density_max 0.626
_refine_diff_density_min -0.720
_refine_ls_abs_structure_details 'Flack (1983), 664 Friedel pairs'
_refine_ls_abs_structure_Flack 0.646(11)
_refine_ls_extinction_method none
_refine_ls_goodness_of_fit_ref 1.049
_refine_ls_hydrogen_treatment constr
_refine_ls_matrix_type full
_refine_ls_number_parameters 101
_refine_ls_number_reflns 1667
_refine_ls_number_restraints 12
_refine_ls_restrained_S_all 1.048
_refine_ls_R_factor_all 0.0349
_refine_ls_R_factor_gt 0.0287
_refine_ls_shift/su_max 0.000
_refine_ls_shift/su_mean 0.000
_refine_ls_structure_factor_coef Fsqd
_refine_ls_weighting_details 'calc w=1/[\s^2^(Fo^2^)+0.7811P] where P=(Fo^2^+2Fc^2^)/3'
_refine_ls_weighting_scheme calc
_refine_ls_wR_factor_gt 0.0513
_refine_ls_wR_factor_ref 0.0529
_reflns_number_gt 1523
_reflns_number_total 1667
_reflns_threshold_expression I>2\s(I)
_cod_data_source_file wm2020.cif
_cod_data_source_block I
_cod_database_code 2209682
_cod_database_fobs_code 2209682

loop_
_symmetry_equiv_pos_as_xyz
'x, y, z'
'x+1/2, -y+1/2, -z'
'-x, y+1/2, -z+1/2'
'-x+1/2, -y, z+1/2'

loop_
_atom_site_type_symbol
_atom_site_label
_atom_site_fract_x
_atom_site_fract_y
_atom_site_fract_z
_atom_site_U_iso_or_equiv
_atom_site_adp_type
_atom_site_calc_flag
_atom_site_refinement_flags
_atom_site_occupancy
Y Y 0.37562(8) 0.61129(7) 0.28358(3) 0.00582(13) Uani d . 1
Se Se1 0.84646(8) 0.61632(7) 0.22729(3) 0.00611(12) Uani d . 1
Se Se2 0.63756(8) 0.31562(7) 0.42030(3) 0.00760(13) Uani d . 1
O O1 0.6887(5) 0.7917(5) 0.2645(2) 0.0068(8) Uani d U 1
O O2 0.6860(5) 0.4352(5) 0.2586(2) 0.0086(8) Uani d . 1
O O3 1.0328(5) 0.6073(6) 0.2985(2) 0.0088(8) Uani d U 1
O O4 0.4060(5) 0.4055(5) 0.3998(2) 0.0090(8) Uani d . 1
O O5 0.6446(6) 0.1143(5) 0.3611(2) 0.0095(7) Uani d . 1
O O6 0.5716(5) 0.2051(6) 0.5135(2) 0.0120(9) Uani d . 1
H H1 0.6766 0.1951 0.5407 0.014 Uiso d R 1
O O7 0.3831(6) 0.8068(5) 0.4020(2) 0.0130(9) Uani d . 1
H H2 0.4918 0.8906 0.3964 0.016 Uiso d R 1
H H3 0.3722 0.7899 0.4544 0.016 Uiso d R 1
O O8 0.3927(7) 0.6896(6) 0.5574(2) 0.0251(11) Uani d . 1
H H4 0.4394 0.7574 0.6041 0.030 Uiso d R 1
H H5 0.3147 0.5941 0.5826 0.030 Uiso d R 1

loop_
_atom_site_aniso_label
_atom_site_aniso_U_11
_atom_site_aniso_U_22
_atom_site_aniso_U_33
_atom_site_aniso_U_12
_atom_site_aniso_U_13
_atom_site_aniso_U_23
Y 0.0050(2) 0.0058(3) 0.0067(3) 0.0001(2) -0.0004(2) 0.0005(2)
Se1 0.0052(2) 0.0064(3) 0.0067(3) -0.0002(2) -0.0001(2) -0.0003(2)
Se2 0.0089(3) 0.0070(3) 0.0069(3) 0.0004(2) -0.0007(3) 0.0000(2)
O1 0.0053(15) 0.0052(16) 0.0099(17) -0.0006(13) 0.0047(14) -0.0030(14)
O2 0.0063(18) 0.009(2) 0.011(2) -0.0021(15) -0.0018(15) 0.0033(14)
O3 0.0070(16) 0.0138(18) 0.0055(17) -0.0006(14) -0.0019(13) -0.0008(15)
O4 0.0093(19) 0.0096(19) 0.0080(19) 0.0058(16) -0.0002(16) 0.0036(16)
O5 0.0153(19) 0.0048(17) 0.0083(18) 0.0042(19) -0.0025(18) -0.0017(14)
O6 0.012(2) 0.016(2) 0.008(2) 0.0011(18) 0.0005(17) 0.0051(17)
O7 0.018(2) 0.0153(19) 0.006(2) -0.0059(19) 0.0037(18) -0.0006(16)
O8 0.036(3) 0.033(2) 0.007(2) -0.022(2) -0.004(2) -0.0003(18)

loop_
_atom_type_symbol
_atom_type_description
_atom_type_scat_dispersion_real
_atom_type_scat_dispersion_imag
_atom_type_scat_source
Y Y -2.7962 3.5667 'International Tables Vol C Tables 4.2.6.8 and 6.1.1.4'
Se Se -0.0929 2.2259 'International Tables Vol C Tables 4.2.6.8 and 6.1.1.4'
O O 0.0106 0.0060 'International Tables Vol C Tables 4.2.6.8 and 6.1.1.4'
H H 0.0000 0.0000 'International Tables Vol C Tables 4.2.6.8 and 6.1.1.4'

loop_
_geom_angle_atom_site_label_1
_geom_angle_atom_site_label_2
_geom_angle_atom_site_label_3
_geom_angle_site_symmetry_1
_geom_angle_site_symmetry_3
_geom_angle
_geom_angle_publ_flag
O3 Y O7 1_455 . 86.57(13) ?
O3 Y O5 1_455 3_655 92.92(13) ?
O7 Y O5 . 3_655 144.37(11) ?
O3 Y O4 1_455 . 89.49(12) ?
O7 Y O4 . . 72.08(12) ?
O5 Y O4 3_655 . 143.55(11) ?
O3 Y O2 1_455 3_655 82.73(13) ?
O7 Y O2 . 3_655 72.40(12) ?
O5 Y O2 3_655 3_655 72.20(11) ?
O4 Y O2 . 3_655 144.00(12) ?
O3 Y O1 1_455 3_645 81.21(13) ?
O7 Y O1 . 3_645 143.63(12) ?
O5 Y O1 3_655 3_645 70.78(12) ?
O4 Y O1 . 3_645 73.68(12) ?
O2 Y O1 3_655 3_645 138.57(12) ?
O3 Y O2 1_455 . 148.54(13) ?
O7 Y O2 . . 114.26(13) ?
O5 Y O2 3_655 . 83.34(12) ?
O4 Y O2 . . 76.08(11) ?
O2 Y O2 3_655 . 124.88(9) ?
O1 Y O2 3_645 . 68.02(11) ?
O3 Y O1 1_455 . 149.65(13) ?
O7 Y O1 . . 77.95(12) ?
O5 Y O1 3_655 . 85.16(12) ?
O4 Y O1 . . 109.83(12) ?
O2 Y O1 3_655 . 67.81(12) ?
O1 Y O1 3_645 . 125.88(8) ?
O2 Y O1 . . 61.40(11) ?
Y Y Y 3_655 3_645 120.81(3) ?
O3 Se1 O1 . . 102.95(17) ?
O3 Se1 O2 . . 102.44(17) ?
O1 Se1 O2 . . 92.37(16) ?
O4 Se2 O5 . . 102.52(17) ?
O4 Se2 O6 . . 96.28(17) ?
O5 Se2 O6 . . 97.98(18) ?
Se1 O1 Y . 3_655 130.66(18) y
Se1 O1 Y . . 101.19(15) y
Y O1 Y 3_655 . 111.66(13) y
Se1 O2 Y . 3_645 135.03(18) y
Se1 O2 Y . . 101.58(15) y
Y O2 Y 3_645 . 112.41(13) y
Se1 O3 Y . 1_655 130.39(19) y
Se2 O4 Y . . 117.18(17) y
Se2 O5 Y . 3_645 124.96(17) y
Se2 O6 H1 . . 107.1 ?
Y O7 H2 . . 107.2 ?
Y O7 H3 . . 136.7 ?
H2 O7 H3 . . 104.3 ?
H4 O8 H5 . . 100.2 ?

loop_
_geom_bond_atom_site_label_1
_geom_bond_atom_site_label_2
_geom_bond_site_symmetry_2
_geom_bond_distance
_geom_bond_publ_flag
Y O3 1_455 2.258(3) y
Y O7 . 2.346(3) y
Y O5 3_655 2.347(3) y
Y O4 . 2.367(3) y
Y O2 3_655 2.372(3) y
Y O1 3_645 2.376(4) y
Y O2 . 2.402(4) y
Y O1 . 2.419(3) y
Y Y 3_655 3.9668(5) ?
Y Y 3_645 3.9668(5) ?
Se1 O3 . 1.680(3) y
Se1 O1 . 1.701(3) y
Se1 O2 . 1.710(3) y
Se2 O4 . 1.672(3) y
Se2 O5 . 1.689(3) y
Se2 O6 . 1.745(4) y
O1 Y 3_655 2.376(4) ?
O2 Y 3_645 2.372(3) ?
O3 Y 1_655 2.258(3) ?
O5 Y 3_645 2.347(3) ?
O6 H1 . 0.8198 ?
O7 H2 . 0.9222 ?
O7 H3 . 0.8604 ?
O8 H4 . 0.9403 ?
O8 H5 . 0.9289 ?

loop_
_geom_hbond_atom_site_label_D
_geom_hbond_atom_site_label_H
_geom_hbond_atom_site_label_A
_geom_hbond_site_symmetry_A
_geom_hbond_distance_DH
_geom_hbond_distance_HA
_geom_hbond_distance_DA
_geom_hbond_angle_DHA
O6 H1 O4 2_556 0.82 1.92 2.712(5) 164
O7 H2 O5 1_565 0.92 1.93 2.806(5) 159
O7 H3 O8 . 0.86 1.82 2.644(5) 163
O8 H4 O3 2_466 0.94 1.93 2.874(5) 179
O8 H5 O5 2_456 0.93 2.03 2.964(5) 179

loop_
_geom_torsion_atom_site_label_1
_geom_torsion_atom_site_label_2
_geom_torsion_atom_site_label_3
_geom_torsion_atom_site_label_4
_geom_torsion_site_symmetry_1
_geom_torsion_site_symmetry_4
_geom_torsion
O3 Se1 O1 Y . 3_655 109.1(2)
O2 Se1 O1 Y . 3_655 -147.5(2)
Y Se1 O1 Y . 3_655 -131.7(3)
O3 Se1 O1 Y . . -119.12(16)
O2 Se1 O1 Y . . -15.78(16)
O3 Y O1 Se1 1_455 . -159.82(18)
O7 Y O1 Se1 . . 139.23(18)
O5 Y O1 Se1 3_655 . -72.32(16)
O4 Y O1 Se1 . . 73.53(17)
O2 Y O1 Se1 3_655 . -145.06(19)
O1 Y O1 Se1 3_645 . -10.28(14)
O2 Y O1 Se1 . . 12.73(13)
Y Y O1 Se1 3_655 . -142.5(2)
Y Y O1 Se1 3_645 . 3.21(15)
O3 Y O1 Y 1_455 3_655 -17.3(3)
O7 Y O1 Y . 3_655 -78.28(15)
O5 Y O1 Y 3_655 3_655 70.17(14)
O4 Y O1 Y . 3_655 -143.99(14)
O2 Y O1 Y 3_655 3_655 -2.57(12)
O1 Y O1 Y 3_645 3_655 132.20(18)
O2 Y O1 Y . 3_655 155.21(19)
O3 Se1 O2 Y . 3_645 -101.2(3)
O1 Se1 O2 Y . 3_645 155.0(2)
Y Se1 O2 Y . 3_645 139.1(3)
O3 Se1 O2 Y . . 119.73(15)
O1 Se1 O2 Y . . 15.91(16)
O3 Y O2 Se1 1_455 . 160.10(18)
O7 Y O2 Se1 . . -72.24(17)
O5 Y O2 Se1 3_655 . 75.42(15)
O4 Y O2 Se1 . . -134.90(16)
O2 Y O2 Se1 3_655 . 12.59(12)
O1 Y O2 Se1 3_645 . 147.35(18)
O1 Y O2 Se1 . . -12.68(13)
Y Y O2 Se1 3_655 . 0.83(13)
Y Y O2 Se1 3_645 . 150.0(2)
O3 Y O2 Y 1_455 3_645 10.2(3)
O7 Y O2 Y . 3_645 137.81(14)
O5 Y O2 Y 3_655 3_645 -74.53(14)
O4 Y O2 Y . 3_645 75.15(14)
O2 Y O2 Y 3_655 3_645 -137.36(18)
O1 Y O2 Y 3_645 3_645 -2.60(13)
O1 Y O2 Y . 3_645 -162.63(19)
Se1 Y O2 Y . 3_645 -150.0(2)
Y Y O2 Y 3_655 3_645 -149.12(12)
O1 Se1 O3 Y . 1_655 -131.1(3)
O2 Se1 O3 Y . 1_655 133.5(3)
Y Se1 O3 Y . 1_655 -179.21(17)
O5 Se2 O4 Y . . -86.34(19)
O6 Se2 O4 Y . . 174.02(19)
O3 Y O4 Se2 1_455 . 171.68(19)
O7 Y O4 Se2 . . -101.8(2)
O5 Y O4 Se2 3_655 . 77.5(3)
O2 Y O4 Se2 3_655 . -111.5(2)
O1 Y O4 Se2 3_645 . 90.69(19)
O2 Y O4 Se2 . . 19.92(18)
O1 Y O4 Se2 . . -32.2(2)
O4 Se2 O5 Y . 3_645 62.4(2)
O6 Se2 O5 Y . 3_645 160.7(2)
